data_4086282
loop_
_publ_author_name
'Elangovan, Saravanakumar'
'Quintero-Duque, Samuel'
'Dorcet, Vincent'
'Roisnel, Thierry'
'Norel, Lucie'
'Darcel, Christophe'
'Sortais, Jean-Baptiste'

_publ_section_title
;
 Kn\"olker-Type Iron Complexes Bearing an N-Heterocyclic Carbene Ligand:
 Synthesis, Characterization, and Catalytic Dehydration of Primary Amides
;
_journal_issue 18
_journal_name_full Organometallics
_journal_page_first 4521
_journal_paper_doi 10.1021/acs.organomet.5b00553
_journal_volume 34
_journal_year 2015
_chemical_compound_source 'synthesis as described'
_chemical_formula_moiety 'C26 H42 Fe N2 O3 Si2'
_chemical_formula_sum 'C26 H42 Fe N2 O3 Si2'
_chemical_formula_weight 542.65
_chemical_name_systematic
;
 ?
;
_space_group_IT_number 61
_symmetry_cell_setting orthorhombic
_symmetry_Int_Tables_number 61
_symmetry_space_group_name_Hall '-P 2ac 2ab'
_symmetry_space_group_name_H-M 'P b c a'
_atom_sites_solution_hydrogens geom
_atom_sites_solution_primary direct
_atom_sites_solution_secondary difmap
_cell_angle_alpha 90
_cell_angle_beta 90
_cell_angle_gamma 90
_cell_formula_units_Z 8
_cell_length_a 14.7502(4)
_cell_length_b 16.7058(4)
_cell_length_c 23.0615(5)
_cell_measurement_reflns_used 7746
_cell_measurement_temperature 150(2)
_cell_measurement_theta_max 27.46
_cell_measurement_theta_min 2.59
_cell_measurement_wavelength 0.71073
_cell_volume 5682.7(2)
_computing_cell_refinement 'Bruker APEX2 (Bruker, 2006)'
_computing_data_collection 'Bruker APEX2 (Bruker, 2006)'
_computing_data_reduction 'Bruker APEX2 (Bruker, 2006)'
_computing_molecular_graphics 'Ortep-3 for Windows (Farrugia, 1997)'
_computing_publication_material
;
           WinGX publication routines (Farrugia, 2012),
           CRYSCAL (T. Roisnel, local program)
;
_computing_structure_refinement 'SHELXL-97 (Sheldrick, 1997)'
_computing_structure_solution 'SIR97 (Altomare et al., 1999)'
_diffrn_ambient_temperature 150(2)
_diffrn_detector 'CCD plate'
_diffrn_measured_fraction_theta_full 0.998
_diffrn_measured_fraction_theta_max 0.998
_diffrn_measurement_device_type 'APEXII, Bruker-AXS'
_diffrn_measurement_method 'CCD rotation images, thin slices'
_diffrn_radiation_monochromator graphite
_diffrn_radiation_probe x-ray
_diffrn_radiation_type MoK\a
_diffrn_radiation_wavelength 0.71073
_diffrn_reflns_av_R_equivalents 0.0422
_diffrn_reflns_av_unetI/netI 0.0384
_diffrn_reflns_limit_h_max 15
_diffrn_reflns_limit_h_min -19
_diffrn_reflns_limit_k_max 21
_diffrn_reflns_limit_k_min -21
_diffrn_reflns_limit_l_max 29
_diffrn_reflns_limit_l_min -19
_diffrn_reflns_number 27683
_diffrn_reflns_theta_full 27.48
_diffrn_reflns_theta_max 27.48
_diffrn_reflns_theta_min 2.94
_exptl_absorpt_coefficient_mu 0.644
_exptl_absorpt_correction_T_max 0.851
_exptl_absorpt_correction_T_min 0.730
_exptl_absorpt_correction_type multi-scan
_exptl_absorpt_process_details
;
  [Sheldrick, G.M. (2002). SADABS Bruker AXS Inc., Madison, Wisconsin, USA]
;
_exptl_crystal_colour yellow
_exptl_crystal_density_diffrn 1.269
_exptl_crystal_density_method 'not measured'
_exptl_crystal_description prism
_exptl_crystal_F_000 2320
_exptl_crystal_size_max 0.42
_exptl_crystal_size_mid 0.34
_exptl_crystal_size_min 0.25
_refine_diff_density_max 0.337
_refine_diff_density_min -0.303
_refine_diff_density_rms 0.055
_refine_ls_extinction_method none
_refine_ls_goodness_of_fit_ref 1.034
_refine_ls_hydrogen_treatment constr
_refine_ls_matrix_type full
_refine_ls_number_parameters 324
_refine_ls_number_reflns 6499
_refine_ls_number_restraints 0
_refine_ls_restrained_S_all 1.034
_refine_ls_R_factor_all 0.0437
_refine_ls_R_factor_gt 0.0334
_refine_ls_shift/su_max 0.003
_refine_ls_shift/su_mean 0
_refine_ls_structure_factor_coef Fsqd
_refine_ls_weighting_details 'calc w=1/[\s^2^(Fo^2^)+(0.0381P)^2^+1.8787P] where P=(Fo^2^+2Fc^2^)/3'
_refine_ls_weighting_scheme calc
_refine_ls_wR_factor_gt 0.0798
_refine_ls_wR_factor_ref 0.0848
_reflns_number_gt 5378
_reflns_number_total 6499
_reflns_threshold_expression >2sigma(I)
_cod_data_source_file om5b00553_si_002.cif
_cod_data_source_block SR076
_cod_database_code 4086282

loop_
_symmetry_equiv_pos_as_xyz
'x, y, z'
'-x+1/2, -y, z+1/2'
'x+1/2, -y+1/2, -z'
'-x, y+1/2, -z+1/2'
'-x, -y, -z'
'x-1/2, y, -z-1/2'
'-x-1/2, y-1/2, z'
'x, -y-1/2, z-1/2'

loop_
_atom_site_label
_atom_site_type_symbol
_atom_site_fract_x
_atom_site_fract_y
_atom_site_fract_z
_atom_site_U_iso_or_equiv
_atom_site_adp_type
_atom_site_occupancy
_atom_site_symmetry_multiplicity
_atom_site_calc_flag
_atom_site_refinement_flags
_atom_site_disorder_assembly
_atom_site_disorder_group
Fe1 Fe 0.926980(16) 0.332306(13) 0.106378(10) 0.01338(7) Uani 1 1 d . . .
Si1 Si 1.05216(3) 0.13886(3) 0.11678(2) 0.01934(11) Uani 1 1 d . . .
Si2 Si 1.08660(3) 0.48388(3) 0.15562(2) 0.01768(11) Uani 1 1 d . . .
C1 C 0.97871(12) 0.35755(10) 0.03916(7) 0.0205(4) Uani 1 1 d . A .
O2 O 1.01742(9) 0.37987(8) -0.00095(5) 0.0323(3) Uani 1 1 d . . .
C3 C 0.85459(12) 0.41664(10) 0.10684(8) 0.0239(4) Uani 1 1 d . A .
O4 O 0.81046(10) 0.47316(8) 0.10681(7) 0.0441(4) Uani 1 1 d . . .
C5 C 1.08397(11) 0.31048(9) 0.13141(7) 0.0159(3) Uani 1 1 d . A .
O6 O 1.15901(8) 0.30922(7) 0.10758(5) 0.0224(3) Uani 1 1 d . . .
C11 C 1.01937(11) 0.24277(9) 0.13827(7) 0.0157(3) Uani 1 1 d . A .
C12 C 1.11128(13) 0.13631(11) 0.04523(8) 0.0265(4) Uani 1 1 d . A .
H12A H 1.0686 0.1513 0.0145 0.04 Uiso 1 1 calc R . .
H12B H 1.1342 0.0822 0.0379 0.04 Uiso 1 1 calc R . .
H12C H 1.1621 0.1741 0.0457 0.04 Uiso 1 1 calc R . .
C13 C 0.95205(14) 0.06990(10) 0.11697(9) 0.0304(4) Uani 1 1 d . A .
H13A H 0.9354 0.0572 0.1571 0.046 Uiso 1 1 calc R . .
H13B H 0.9676 0.0205 0.0964 0.046 Uiso 1 1 calc R . .
H13C H 0.9008 0.096 0.0976 0.046 Uiso 1 1 calc R . .
C14 C 1.13407(14) 0.10208(11) 0.17289(9) 0.0345(5) Uani 1 1 d . A .
H14A H 1.1883 0.1359 0.1727 0.052 Uiso 1 1 calc R . .
H14B H 1.1512 0.0467 0.1641 0.052 Uiso 1 1 calc R . .
H14C H 1.1055 0.1043 0.2112 0.052 Uiso 1 1 calc R . .
C15A C 0.95573(11) 0.26673(9) 0.18228(7) 0.0161(3) Uani 0.630(3) 1 d P A 1
C16A C 0.89939(12) 0.21348(10) 0.22082(7) 0.0207(4) Uani 0.630(3) 1 d P A 1
H16A H 0.84 0.2036 0.2021 0.025 Uiso 0.630(3) 1 calc PR A 1
H16B H 0.9303 0.1613 0.2254 0.025 Uiso 0.630(3) 1 calc PR A 1
C17A C 0.8845(3) 0.2496(2) 0.27897(16) 0.0234(7) Uani 0.630(3) 1 d P A 1
H17A H 0.9419 0.2478 0.3012 0.028 Uiso 0.630(3) 1 calc PR A 1
H17B H 0.8389 0.2176 0.3003 0.028 Uiso 0.630(3) 1 calc PR A 1
C18A C 0.8519(2) 0.33638(17) 0.27512(12) 0.0226(6) Uani 0.630(3) 1 d P A 1
H18A H 0.8423 0.3572 0.3148 0.027 Uiso 0.630(3) 1 calc PR A 1
H18B H 0.7929 0.3376 0.2548 0.027 Uiso 0.630(3) 1 calc PR A 1
C19A C 0.91956(12) 0.39228(10) 0.24284(7) 0.0217(4) Uani 0.630(3) 1 d P A 1
H19A H 0.8865 0.4396 0.228 0.026 Uiso 0.630(3) 1 calc PR A 1
H19B H 0.9661 0.4114 0.2705 0.026 Uiso 0.630(3) 1 calc PR A 1
C20A C 0.96572(11) 0.35036(9) 0.19295(7) 0.0164(3) Uani 0.630(3) 1 d P A 1
C15B C 0.95573(11) 0.26673(9) 0.18228(7) 0.0161(3) Uani 0.370(3) 1 d P A 2
C16B C 0.89939(12) 0.21348(10) 0.22082(7) 0.0207(4) Uani 0.370(3) 1 d P A 2
H16C H 0.9387 0.1724 0.2388 0.025 Uiso 0.370(3) 1 calc PR A 2
H16D H 0.8531 0.1856 0.1972 0.025 Uiso 0.370(3) 1 calc PR A 2
C17B C 0.8495(4) 0.2655(4) 0.2715(3) 0.0234(7) Uani 0.370(3) 1 d P A 2
H17C H 0.7898 0.2836 0.2569 0.028 Uiso 0.370(3) 1 calc PR A 2
H17D H 0.8383 0.2301 0.3052 0.028 Uiso 0.370(3) 1 calc PR A 2
C18B C 0.9018(4) 0.3371(3) 0.2916(2) 0.0226(6) Uani 0.370(3) 1 d P A 2
H18C H 0.867 0.3654 0.3221 0.027 Uiso 0.370(3) 1 calc PR A 2
H18D H 0.9601 0.3196 0.3087 0.027 Uiso 0.370(3) 1 calc PR A 2
C19B C 0.91956(12) 0.39228(10) 0.24284(7) 0.0217(4) Uani 0.370(3) 1 d P A 2
H19C H 0.9583 0.4369 0.2564 0.026 Uiso 0.370(3) 1 calc PR A 2
H19D H 0.8615 0.4153 0.2293 0.026 Uiso 0.370(3) 1 calc PR A 2
C20B C 0.96572(11) 0.35036(9) 0.19295(7) 0.0164(3) Uani 0.370(3) 1 d P A 2
C21 C 1.03593(11) 0.38121(9) 0.15580(7) 0.0155(3) Uani 1 1 d . A .
C22 C 1.15751(14) 0.49271(12) 0.22249(8) 0.0309(4) Uani 1 1 d . A .
H22A H 1.2051 0.4518 0.2219 0.046 Uiso 1 1 calc R . .
H22B H 1.1192 0.4851 0.2568 0.046 Uiso 1 1 calc R . .
H22C H 1.1854 0.5459 0.2239 0.046 Uiso 1 1 calc R . .
C23 C 0.99830(13) 0.56405(10) 0.15663(9) 0.0284(4) Uani 1 1 d . A .
H23A H 1.0277 0.6165 0.159 0.043 Uiso 1 1 calc R . .
H23B H 0.9588 0.5566 0.1904 0.043 Uiso 1 1 calc R . .
H23C H 0.962 0.561 0.1211 0.043 Uiso 1 1 calc R . .
C24 C 1.15866(14) 0.49961(11) 0.09045(8) 0.0300(4) Uani 1 1 d . A .
H24A H 1.2062 0.4587 0.0893 0.045 Uiso 1 1 calc R . .
H24B H 1.1865 0.5528 0.0923 0.045 Uiso 1 1 calc R . .
H24C H 1.1212 0.4956 0.0555 0.045 Uiso 1 1 calc R . .
C31 C 0.82476(11) 0.26150(9) 0.07927(7) 0.0154(3) Uani 1 1 d . A .
N32 N 0.82029(9) 0.21346(8) 0.03088(6) 0.0179(3) Uani 1 1 d . . .
C33 C 0.73643(12) 0.17710(10) 0.02575(8) 0.0247(4) Uani 1 1 d . A .
H33 H 0.7175 0.1423 -0.0045 0.03 Uiso 1 1 calc R . .
C34 C 0.68711(12) 0.20012(10) 0.07123(8) 0.0249(4) Uani 1 1 d . . .
H34 H 0.6267 0.1843 0.0798 0.03 Uiso 1 1 calc R A .
N35 N 0.74079(10) 0.25152(8) 0.10358(6) 0.0180(3) Uani 1 1 d . A .
C36 C 0.88963(12) 0.20653(10) -0.01488(7) 0.0212(4) Uani 1 1 d . A .
H36 H 0.9497 0.2215 0.0021 0.025 Uiso 1 1 calc R . .
C37 C 0.86798(14) 0.26477(12) -0.06377(8) 0.0302(4) Uani 1 1 d . . .
H37A H 0.8125 0.2476 -0.0836 0.045 Uiso 1 1 calc R A .
H37B H 0.9183 0.2656 -0.0915 0.045 Uiso 1 1 calc R . .
H37C H 0.8592 0.3185 -0.0477 0.045 Uiso 1 1 calc R . .
C38 C 0.89588(14) 0.12075(11) -0.03756(9) 0.0329(5) Uani 1 1 d . . .
H38A H 0.9028 0.0838 -0.0048 0.049 Uiso 1 1 calc R A .
H38B H 0.9483 0.1159 -0.0634 0.049 Uiso 1 1 calc R . .
H38C H 0.8405 0.1075 -0.059 0.049 Uiso 1 1 calc R . .
C39 C 0.70154(12) 0.29756(10) 0.15183(7) 0.0208(4) Uani 1 1 d . . .
H39 H 0.7516 0.3273 0.1716 0.025 Uiso 1 1 calc R A .
C40 C 0.63399(14) 0.35836(12) 0.12828(9) 0.0321(4) Uani 1 1 d . A .
H40A H 0.6636 0.3916 0.0989 0.048 Uiso 1 1 calc R . .
H40B H 0.6124 0.3924 0.16 0.048 Uiso 1 1 calc R . .
H40C H 0.5825 0.3302 0.1108 0.048 Uiso 1 1 calc R . .
C41 C 0.65634(13) 0.24265(12) 0.19624(8) 0.0317(4) Uani 1 1 d . A .
H41A H 0.6033 0.2169 0.1786 0.048 Uiso 1 1 calc R . .
H41B H 0.6371 0.2742 0.2299 0.048 Uiso 1 1 calc R . .
H41C H 0.6996 0.2015 0.2087 0.048 Uiso 1 1 calc R . .

loop_
_atom_site_aniso_label
_atom_site_aniso_U_11
_atom_site_aniso_U_22
_atom_site_aniso_U_33
_atom_site_aniso_U_23
_atom_site_aniso_U_13
_atom_site_aniso_U_12
Fe1 0.01358(13) 0.01381(11) 0.01276(12) 0.00003(8) -0.00006(9) -0.00019(9)
Si1 0.0227(3) 0.0145(2) 0.0208(2) -0.00025(17) 0.0005(2) 0.00244(18)
Si2 0.0183(2) 0.0155(2) 0.0193(2) -0.00302(17) 0.00171(19) -0.00219(17)
C1 0.0216(9) 0.0218(8) 0.0181(8) -0.0003(7) -0.0031(7) -0.0020(7)
O2 0.0334(8) 0.0436(8) 0.0198(7) 0.0055(6) 0.0041(6) -0.0099(6)
C3 0.0216(9) 0.0207(8) 0.0294(10) -0.0006(7) -0.0020(8) -0.0016(7)
O4 0.0317(8) 0.0237(7) 0.0768(12) 0.0005(7) -0.0063(8) 0.0092(6)
C5 0.0166(8) 0.0172(7) 0.0139(8) -0.0003(6) -0.0019(7) 0.0004(6)
O6 0.0157(6) 0.0225(6) 0.0288(7) -0.0027(5) 0.0060(5) 0.0004(5)
C11 0.0151(8) 0.0167(7) 0.0155(8) 0.0014(6) -0.0010(6) 0.0003(6)
C12 0.0285(10) 0.0243(9) 0.0267(10) -0.0039(7) 0.0018(8) 0.0040(8)
C13 0.0373(12) 0.0206(8) 0.0332(11) -0.0009(7) 0.0058(9) -0.0071(8)
C14 0.0381(12) 0.0320(10) 0.0333(11) 0.0038(8) -0.0045(9) 0.0142(9)
C15A 0.0155(8) 0.0197(7) 0.0130(8) 0.0023(6) -0.0014(6) -0.0005(6)
C16A 0.0206(9) 0.0219(8) 0.0196(9) 0.0068(6) 0.0016(7) -0.0011(7)
C17A 0.026(2) 0.0270(17) 0.0166(14) 0.0050(11) 0.0066(17) 0.0032(15)
C18A 0.0205(15) 0.0338(12) 0.0135(13) -0.0020(10) 0.0016(11) 0.0021(13)
C19A 0.0223(9) 0.0260(8) 0.0169(8) -0.0049(7) 0.0032(7) 0.0002(7)
C20A 0.0162(8) 0.0195(8) 0.0135(8) 0.0000(6) -0.0008(7) 0.0004(6)
C15B 0.0155(8) 0.0197(7) 0.0130(8) 0.0023(6) -0.0014(6) -0.0005(6)
C16B 0.0206(9) 0.0219(8) 0.0196(9) 0.0068(6) 0.0016(7) -0.0011(7)
C17B 0.026(2) 0.0270(17) 0.0166(14) 0.0050(11) 0.0066(17) 0.0032(15)
C18B 0.0205(15) 0.0338(12) 0.0135(13) -0.0020(10) 0.0016(11) 0.0021(13)
C19B 0.0223(9) 0.0260(8) 0.0169(8) -0.0049(7) 0.0032(7) 0.0002(7)
C20B 0.0162(8) 0.0195(8) 0.0135(8) 0.0000(6) -0.0008(7) 0.0004(6)
C21 0.0145(8) 0.0168(7) 0.0152(8) -0.0026(6) -0.0003(6) 0.0002(6)
C22 0.0304(11) 0.0345(10) 0.0279(10) -0.0022(8) -0.0035(9) -0.0110(8)
C23 0.0286(10) 0.0171(8) 0.0395(11) -0.0021(7) 0.0032(9) 0.0010(7)
C24 0.0350(11) 0.0233(9) 0.0317(10) -0.0014(7) 0.0096(9) -0.0064(8)
C31 0.0164(8) 0.0159(7) 0.0138(8) 0.0015(6) -0.0011(6) 0.0005(6)
N32 0.0173(7) 0.0208(7) 0.0156(7) -0.0027(5) 0.0002(6) -0.0019(6)
C33 0.0216(10) 0.0278(9) 0.0245(9) -0.0063(7) -0.0030(8) -0.0061(7)
C34 0.0169(9) 0.0305(9) 0.0273(10) -0.0055(7) -0.0007(8) -0.0089(7)
N35 0.0157(7) 0.0222(7) 0.0161(7) -0.0020(5) 0.0006(6) -0.0017(6)
C36 0.0193(9) 0.0267(8) 0.0177(8) -0.0056(7) 0.0016(7) -0.0040(7)
C37 0.0301(11) 0.0420(11) 0.0183(9) 0.0017(8) -0.0025(8) -0.0056(9)
C38 0.0319(11) 0.0337(10) 0.0330(11) -0.0160(8) 0.0083(9) -0.0050(9)
C39 0.0163(9) 0.0293(9) 0.0169(8) -0.0049(7) 0.0015(7) -0.0006(7)
C40 0.0233(10) 0.0385(10) 0.0344(11) -0.0062(9) -0.0014(9) 0.0078(9)
C41 0.0222(10) 0.0482(11) 0.0247(10) 0.0012(8) 0.0068(8) -0.0057(9)

loop_
_atom_type_symbol
_atom_type_description
_atom_type_scat_dispersion_real
_atom_type_scat_dispersion_imag
_atom_type_scat_source
C C 0.0033 0.0016 'International Tables Vol C Tables 4.2.6.8 and 6.1.1.4'
H H 0 0 'International Tables Vol C Tables 4.2.6.8 and 6.1.1.4'
O O 0.0106 0.006 'International Tables Vol C Tables 4.2.6.8 and 6.1.1.4'
Si Si 0.0817 0.0704 'International Tables Vol C Tables 4.2.6.8 and 6.1.1.4'
Fe Fe 0.3463 0.8444 'International Tables Vol C Tables 4.2.6.8 and 6.1.1.4'
N N 0.0061 0.0033 'International Tables Vol C Tables 4.2.6.8 and 6.1.1.4'

loop_
_geom_angle_atom_site_label_1
_geom_angle_atom_site_label_2
_geom_angle_atom_site_label_3
_geom_angle
C3 Fe1 C1 94.32(8)
C3 Fe1 C31 91.02(7)
C1 Fe1 C31 100.94(7)
C3 Fe1 C20A 92.54(7)
C1 Fe1 C20A 132.72(7)
C31 Fe1 C20A 125.67(6)
C3 Fe1 C15A 122.05(7)
C1 Fe1 C15A 139.52(7)
C31 Fe1 C15A 95.91(6)
C20A Fe1 C15A 39.64(6)
C3 Fe1 C21 98.43(7)
C1 Fe1 C21 92.96(7)
C31 Fe1 C21 162.57(6)
C20A Fe1 C21 39.77(6)
C15A Fe1 C21 66.66(6)
C3 Fe1 C11 159.06(7)
C1 Fe1 C11 101.00(7)
C31 Fe1 C11 99.89(6)
C20A Fe1 C11 66.57(6)
C15A Fe1 C11 39.46(6)
C21 Fe1 C11 66.83(6)
C3 Fe1 C5 134.29(7)
C1 Fe1 C5 80.37(7)
C31 Fe1 C5 134.67(6)
C20A Fe1 C5 62.16(6)
C15A Fe1 C5 61.97(6)
C21 Fe1 C5 37.57(5)
C11 Fe1 C5 37.46(5)
C12 Si1 C11 112.11(8)
C12 Si1 C13 110.87(9)
C11 Si1 C13 111.51(8)
C12 Si1 C14 107.56(9)
C11 Si1 C14 106.76(8)
C13 Si1 C14 107.76(9)
C24 Si2 C23 107.89(9)
C24 Si2 C22 109.63(9)
C23 Si2 C22 108.86(9)
C24 Si2 C21 111.08(8)
C23 Si2 C21 112.25(8)
C22 Si2 C21 107.10(8)
O2 C1 Fe1 172.59(15)
O4 C3 Fe1 177.40(17)
O6 C5 C11 127.45(14)
O6 C5 C21 127.45(14)
C11 C5 C21 104.99(13)
O6 C5 Fe1 139.05(12)
C11 C5 Fe1 61.70(8)
C21 C5 Fe1 60.91(8)
C15A C11 C5 106.34(13)
C15A C11 Si1 127.88(11)
C5 C11 Si1 120.82(12)
C15A C11 Fe1 68.58(9)
C5 C11 Fe1 80.84(9)
Si1 C11 Fe1 135.93(8)
Si1 C12 H12A 109.5
Si1 C12 H12B 109.5
H12A C12 H12B 109.5
Si1 C12 H12C 109.5
H12A C12 H12C 109.5
H12B C12 H12C 109.5
Si1 C13 H13A 109.5
Si1 C13 H13B 109.5
H13A C13 H13B 109.5
Si1 C13 H13C 109.5
H13A C13 H13C 109.5
H13B C13 H13C 109.5
Si1 C14 H14A 109.5
Si1 C14 H14B 109.5
H14A C14 H14B 109.5
Si1 C14 H14C 109.5
H14A C14 H14C 109.5
H14B C14 H14C 109.5
C20A C15A C11 109.07(14)
C20A C15A C16A 122.24(15)
C11 C15A C16A 127.68(14)
C20A C15A Fe1 69.82(9)
C11 C15A Fe1 71.95(9)
C16A C15A Fe1 133.27(12)
C17A C16A C15A 111.92(19)
C17A C16A H16A 109.2
C15A C16A H16A 109.2
C17A C16A H16B 109.2
C15A C16A H16B 109.2
H16A C16A H16B 107.9
C16A C17A C18A 112.3(3)
C16A C17A H17A 109.1
C18A C17A H17A 109.1
C16A C17A H17B 109.1
C18A C17A H17B 109.1
H17A C17A H17B 107.9
C17A C18A C19A 113.3(2)
C17A C18A H18A 108.9
C19A C18A H18A 108.9
C17A C18A H18B 108.9
C19A C18A H18B 108.9
H18A C18A H18B 107.7
C20A C19A C18A 112.06(16)
C20A C19A H19A 109.2
C18A C19A H19A 109.2
C20A C19A H19B 109.2
C18A C19A H19B 109.2
H19A C19A H19B 107.9
C15A C20A C21 108.81(14)
C15A C20A C19A 122.65(14)
C21 C20A C19A 127.74(14)
C15A C20A Fe1 70.54(9)
C21 C20A Fe1 71.41(9)
C19A C20A Fe1 131.99(12)
C18B C17B H17C 108.6
C18B C17B H17D 108.6
H17C C17B H17D 107.6
C17B C18B H18C 109.5
C17B C18B H18D 109.5
H18C C18B H18D 108.1
C20A C21 C5 106.45(13)
C20A C21 Si2 128.10(12)
C5 C21 Si2 122.47(12)
C20A C21 Fe1 68.83(9)
C5 C21 Fe1 81.52(9)
Si2 C21 Fe1 130.61(8)
Si2 C22 H22A 109.5
Si2 C22 H22B 109.5
H22A C22 H22B 109.5
Si2 C22 H22C 109.5
H22A C22 H22C 109.5
H22B C22 H22C 109.5
Si2 C23 H23A 109.5
Si2 C23 H23B 109.5
H23A C23 H23B 109.5
Si2 C23 H23C 109.5
H23A C23 H23C 109.5
H23B C23 H23C 109.5
Si2 C24 H24A 109.5
Si2 C24 H24B 109.5
H24A C24 H24B 109.5
Si2 C24 H24C 109.5
H24A C24 H24C 109.5
H24B C24 H24C 109.5
N35 C31 N32 102.57(13)
N35 C31 Fe1 128.38(11)
N32 C31 Fe1 129.01(12)
C31 N32 C33 111.62(14)
C31 N32 C36 126.38(14)
C33 N32 C36 121.65(14)
C34 C33 N32 107.10(15)
C34 C33 H33 126.5
N32 C33 H33 126.5
C33 C34 N35 106.88(16)
C33 C34 H34 126.6
N35 C34 H34 126.6
C31 N35 C34 111.82(14)
C31 N35 C39 126.99(14)
C34 N35 C39 120.40(14)
N32 C36 C37 109.53(15)
N32 C36 C38 111.13(14)
C37 C36 C38 110.99(15)
N32 C36 H36 108.4
C37 C36 H36 108.4
C38 C36 H36 108.4
C36 C37 H37A 109.5
C36 C37 H37B 109.5
H37A C37 H37B 109.5
C36 C37 H37C 109.5
H37A C37 H37C 109.5
H37B C37 H37C 109.5
C36 C38 H38A 109.5
C36 C38 H38B 109.5
H38A C38 H38B 109.5
C36 C38 H38C 109.5
H38A C38 H38C 109.5
H38B C38 H38C 109.5
N35 C39 C40 109.66(14)
N35 C39 C41 111.39(14)
C40 C39 C41 110.73(15)
N35 C39 H39 108.3
C40 C39 H39 108.3
C41 C39 H39 108.3
C39 C40 H40A 109.5
C39 C40 H40B 109.5
H40A C40 H40B 109.5
C39 C40 H40C 109.5
H40A C40 H40C 109.5
H40B C40 H40C 109.5
C39 C41 H41A 109.5
C39 C41 H41B 109.5
H41A C41 H41B 109.5
C39 C41 H41C 109.5
H41A C41 H41C 109.5
H41B C41 H41C 109.5

loop_
_geom_bond_atom_site_label_1
_geom_bond_atom_site_label_2
_geom_bond_distance
Fe1 C3 1.7678(18)
Fe1 C1 1.7786(17)
Fe1 C31 2.0159(16)
Fe1 C20A 2.0985(16)
Fe1 C15A 2.1081(15)
Fe1 C21 2.1329(16)
Fe1 C11 2.1530(15)
Fe1 C5 2.4142(17)
Si1 C12 1.8668(19)
Si1 C11 1.8690(16)
Si1 C13 1.8728(19)
Si1 C14 1.874(2)
Si2 C24 1.8595(19)
Si2 C23 1.8684(18)
Si2 C22 1.8690(19)
Si2 C21 1.8709(16)
C1 O2 1.149(2)
C3 O4 1.147(2)
C5 O6 1.236(2)
C5 C11 1.487(2)
C5 C21 1.488(2)
C11 C15A 1.439(2)
C12 H12A 0.98
C12 H12B 0.98
C12 H12C 0.98
C13 H13A 0.98
C13 H13B 0.98
C13 H13C 0.98
C14 H14A 0.98
C14 H14B 0.98
C14 H14C 0.98
C15A C20A 1.426(2)
C15A C16A 1.507(2)
C16A C17A 1.487(4)
C16A H16A 0.99
C16A H16B 0.99
C17A C18A 1.529(4)
C17A H17A 0.99
C17A H17B 0.99
C18A C19A 1.556(3)
C18A H18A 0.99
C18A H18B 0.99
C19A C20A 1.509(2)
C19A H19A 0.99
C19A H19B 0.99
C20A C21 1.439(2)
C17B C18B 1.498(9)
C17B H17C 0.99
C17B H17D 0.99
C18B H18C 0.99
C18B H18D 0.99
C22 H22A 0.98
C22 H22B 0.98
C22 H22C 0.98
C23 H23A 0.98
C23 H23B 0.98
C23 H23C 0.98
C24 H24A 0.98
C24 H24B 0.98
C24 H24C 0.98
C31 N35 1.370(2)
C31 N32 1.376(2)
N32 C33 1.383(2)
N32 C36 1.474(2)
C33 C34 1.333(3)
C33 H33 0.95
C34 N35 1.386(2)
C34 H34 0.95
N35 C39 1.471(2)
C36 C37 1.523(2)
C36 C38 1.528(2)
C36 H36 1
C37 H37A 0.98
C37 H37B 0.98
C37 H37C 0.98
C38 H38A 0.98
C38 H38B 0.98
C38 H38C 0.98
C39 C40 1.523(3)
C39 C41 1.528(2)
C39 H39 1
C40 H40A 0.98
C40 H40B 0.98
C40 H40C 0.98
C41 H41A 0.98
C41 H41B 0.98
C41 H41C 0.98

loop_
_geom_torsion_atom_site_label_1
_geom_torsion_atom_site_label_2
_geom_torsion_atom_site_label_3
_geom_torsion_atom_site_label_4
_geom_torsion
C3 Fe1 C5 O6 -93.64(19)
C1 Fe1 C5 O6 -7.00(17)
C31 Fe1 C5 O6 88.90(19)
C20A Fe1 C5 O6 -157.20(19)
C15A Fe1 C5 O6 157.67(19)
C21 Fe1 C5 O6 -114.9(2)
C11 Fe1 C5 O6 115.7(2)
C3 Fe1 C5 C11 150.70(11)
C1 Fe1 C5 C11 -122.67(10)
C31 Fe1 C5 C11 -26.77(13)
C20A Fe1 C5 C11 87.13(10)
C15A Fe1 C5 C11 42.00(9)
C21 Fe1 C5 C11 129.47(13)
C3 Fe1 C5 C21 21.22(14)
C1 Fe1 C5 C21 107.86(10)
C31 Fe1 C5 C21 -156.24(10)
C20A Fe1 C5 C21 -42.34(9)
C15A Fe1 C5 C21 -87.47(10)
C11 Fe1 C5 C21 -129.47(13)
O6 C5 C11 C15A 163.72(16)
C21 C5 C11 C15A -20.07(17)
Fe1 C5 C11 C15A -64.36(10)
O6 C5 C11 Si1 6.8(2)
C21 C5 C11 Si1 -177.01(11)
Fe1 C5 C11 Si1 138.70(12)
O6 C5 C11 Fe1 -131.92(17)
C21 C5 C11 Fe1 44.29(11)
C12 Si1 C11 C15A 164.08(14)
C13 Si1 C11 C15A 39.08(17)
C14 Si1 C11 C15A -78.37(17)
C12 Si1 C11 C5 -44.36(15)
C13 Si1 C11 C5 -169.36(13)
C14 Si1 C11 C5 73.19(14)
C12 Si1 C11 Fe1 66.12(14)
C13 Si1 C11 Fe1 -58.88(14)
C14 Si1 C11 Fe1 -176.34(12)
C3 Fe1 C11 C15A 33.1(2)
C1 Fe1 C11 C15A 169.40(10)
C31 Fe1 C11 C15A -87.30(10)
C20A Fe1 C11 C15A 37.42(9)
C21 Fe1 C11 C15A 80.89(10)
C5 Fe1 C11 C15A 111.68(13)
C3 Fe1 C11 C5 -78.6(2)
C1 Fe1 C11 C5 57.73(10)
C31 Fe1 C11 C5 161.03(9)
C20A Fe1 C11 C5 -74.26(9)
C15A Fe1 C11 C5 -111.68(13)
C21 Fe1 C11 C5 -30.79(9)
C3 Fe1 C11 Si1 156.00(17)
C1 Fe1 C11 Si1 -67.70(13)
C31 Fe1 C11 Si1 35.60(13)
C20A Fe1 C11 Si1 160.32(14)
C15A Fe1 C11 Si1 122.90(16)
C21 Fe1 C11 Si1 -156.21(14)
C5 Fe1 C11 Si1 -125.42(17)
C5 C11 C15A C20A 12.72(18)
Si1 C11 C15A C20A 167.49(12)
Fe1 C11 C15A C20A -60.23(11)
C5 C11 C15A C16A -155.81(16)
Si1 C11 C15A C16A -1.0(3)
Fe1 C11 C15A C16A 131.24(17)
C5 C11 C15A Fe1 72.95(10)
Si1 C11 C15A Fe1 -132.28(13)
C3 Fe1 C15A C20A -47.62(13)
C1 Fe1 C15A C20A 102.92(13)
C31 Fe1 C15A C20A -142.55(10)
C21 Fe1 C15A C20A 37.69(10)
C11 Fe1 C15A C20A 119.07(14)
C5 Fe1 C15A C20A 79.25(10)
C3 Fe1 C15A C11 -166.69(10)
C1 Fe1 C15A C11 -16.15(15)
C31 Fe1 C15A C11 98.38(10)
C20A Fe1 C15A C11 -119.07(14)
C21 Fe1 C15A C11 -81.38(10)
C5 Fe1 C15A C11 -39.82(8)
C3 Fe1 C15A C16A 68.14(18)
C1 Fe1 C15A C16A -141.33(15)
C31 Fe1 C15A C16A -26.79(16)
C20A Fe1 C15A C16A 115.8(2)
C21 Fe1 C15A C16A 153.44(17)
C11 Fe1 C15A C16A -125.18(19)
C5 Fe1 C15A C16A -165.00(18)
C20A C15A C16A C17A -20.0(3)
C11 C15A C16A C17A 147.2(2)
Fe1 C15A C16A C17A -111.9(2)
C15A C16A C17A C18A 49.1(3)
C16A C17A C18A C19A -59.4(4)
C17A C18A C19A C20A 36.4(3)
C11 C15A C20A C21 0.08(19)
C16A C15A C20A C21 169.36(15)
Fe1 C15A C20A C21 -61.47(11)
C11 C15A C20A C19A -170.39(15)
C16A C15A C20A C19A -1.1(3)
Fe1 C15A C20A C19A 128.05(16)
C11 C15A C20A Fe1 61.56(11)
C16A C15A C20A Fe1 -129.16(16)
C18A C19A C20A C15A -7.3(3)
C18A C19A C20A C21 -175.86(19)
C18A C19A C20A Fe1 85.3(2)
C3 Fe1 C20A C15A 141.19(11)
C1 Fe1 C20A C15A -120.55(11)
C31 Fe1 C20A C15A 48.11(12)
C21 Fe1 C20A C15A -118.66(13)
C11 Fe1 C20A C15A -37.26(9)
C5 Fe1 C20A C15A -78.72(10)
C3 Fe1 C20A C21 -100.15(10)
C1 Fe1 C20A C21 -1.89(14)
C31 Fe1 C20A C21 166.78(9)
C15A Fe1 C20A C21 118.66(13)
C11 Fe1 C20A C21 81.40(10)
C5 Fe1 C20A C21 39.94(8)
C3 Fe1 C20A C19A 24.33(16)
C1 Fe1 C20A C19A 122.59(16)
C31 Fe1 C20A C19A -68.75(17)
C15A Fe1 C20A C19A -116.86(19)
C21 Fe1 C20A C19A 124.48(19)
C11 Fe1 C20A C19A -154.12(17)
C5 Fe1 C20A C19A 164.42(17)
C15A C20A C21 C5 -12.85(18)
C19A C20A C21 C5 157.00(16)
Fe1 C20A C21 C5 -73.79(11)
C15A C20A C21 Si2 -173.38(12)
C19A C20A C21 Si2 -3.5(3)
Fe1 C20A C21 Si2 125.69(14)
C15A C20A C21 Fe1 60.93(11)
C19A C20A C21 Fe1 -129.22(17)
O6 C5 C21 C20A -163.64(16)
C11 C5 C21 C20A 20.15(17)
Fe1 C5 C21 C20A 64.86(11)
O6 C5 C21 Si2 -1.8(2)
C11 C5 C21 Si2 -177.97(11)
Fe1 C5 C21 Si2 -133.26(13)
O6 C5 C21 Fe1 131.50(17)
C11 C5 C21 Fe1 -44.71(11)
C24 Si2 C21 C20A -169.05(15)
C23 Si2 C21 C20A -48.16(18)
C22 Si2 C21 C20A 71.26(17)
C24 Si2 C21 C5 33.22(16)
C23 Si2 C21 C5 154.11(13)
C22 Si2 C21 C5 -86.47(15)
C24 Si2 C21 Fe1 -75.17(13)
C23 Si2 C21 Fe1 45.72(14)
C22 Si2 C21 Fe1 165.15(11)
C3 Fe1 C21 C20A 83.79(10)
C1 Fe1 C21 C20A 178.61(10)
C31 Fe1 C21 C20A -38.3(2)
C15A Fe1 C21 C20A -37.56(9)
C11 Fe1 C21 C20A -80.68(9)
C5 Fe1 C21 C20A -111.40(13)
C3 Fe1 C21 C5 -164.81(10)
C1 Fe1 C21 C5 -69.99(10)
C31 Fe1 C21 C5 73.0(2)
C20A Fe1 C21 C5 111.40(13)
C15A Fe1 C21 C5 73.83(9)
C11 Fe1 C21 C5 30.71(9)
C3 Fe1 C21 Si2 -38.85(12)
C1 Fe1 C21 Si2 55.97(12)
C31 Fe1 C21 Si2 -160.99(16)
C20A Fe1 C21 Si2 -122.65(15)
C15A Fe1 C21 Si2 -160.21(13)
C11 Fe1 C21 Si2 156.67(13)
C5 Fe1 C21 Si2 125.96(16)
C3 Fe1 C31 N35 -53.83(15)
C1 Fe1 C31 N35 -148.43(14)
C20A Fe1 C31 N35 40.03(17)
C15A Fe1 C31 N35 68.54(14)
C21 Fe1 C31 N35 69.3(3)
C11 Fe1 C31 N35 108.21(14)
C5 Fe1 C31 N35 124.35(13)
C3 Fe1 C31 N32 123.57(15)
C1 Fe1 C31 N32 28.96(15)
C20A Fe1 C31 N32 -142.58(13)
C15A Fe1 C31 N32 -114.06(14)
C21 Fe1 C31 N32 -113.3(2)
C11 Fe1 C31 N32 -74.39(15)
C5 Fe1 C31 N32 -58.25(17)
N35 C31 N32 C33 1.00(17)
Fe1 C31 N32 C33 -176.91(12)
N35 C31 N32 C36 174.15(14)
Fe1 C31 N32 C36 -3.8(2)
C31 N32 C33 C34 -1.2(2)
C36 N32 C33 C34 -174.73(15)
N32 C33 C34 N35 0.9(2)
N32 C31 N35 C34 -0.45(17)
Fe1 C31 N35 C34 177.48(12)
N32 C31 N35 C39 -170.25(14)
Fe1 C31 N35 C39 7.7(2)
C33 C34 N35 C31 -0.3(2)
C33 C34 N35 C39 170.31(15)
C31 N32 C36 C37 -92.99(19)
C33 N32 C36 C37 79.53(19)
C31 N32 C36 C38 144.01(16)
C33 N32 C36 C38 -43.5(2)
C31 N35 C39 C40 102.43(19)
C34 N35 C39 C40 -66.6(2)
C31 N35 C39 C41 -134.64(17)
C34 N35 C39 C41 56.3(2)
